data_4300144
loop_
_publ_author_name
'Jinkun Huang'
'Hans-J\"org Schanz'
'E. D. Stevens'
'Steven P. Nolan'
'Kenneth B. Capps'
'Andreas Bauer'
'Carl D. Hoff'

_publ_section_title
;
Structural and Solution Calorimetric Studies of Sulfur Binding to
Nucleophilic Carbenes
;
_journal_name_full 'Inorganic Chemistry'
_journal_page_first 1042
_journal_page_last 1045
_journal_paper_doi 10.1021/ic990906+
_journal_volume 39
_journal_year 2000
_chemical_formula_sum 'C23 H32 N2 S'
_chemical_formula_weight 368.57
_space_group_IT_number 152
_symmetry_cell_setting trigonal
_symmetry_space_group_name_Hall 'P 31 2"'
_symmetry_space_group_name_H-M 'P 31 2 1'
_cell_angle_alpha 90.00
_cell_angle_beta 90.00
_cell_angle_gamma 120.00
_cell_formula_units_Z 3
_cell_length_a 7.0433(14)
_cell_length_b 7.0433(14)
_cell_length_c 34.011(8)
_cell_measurement_temperature 150(2)
_cell_volume 1461.2(5)
_diffrn_ambient_temperature 150(2)
_exptl_crystal_density_diffrn 1.257
_cod_original_sg_symbol_H-M 'P 62 2 1'
_cod_database_code 4300144

loop_
_symmetry_equiv_pos_as_xyz
'x, y, z'
'-y, x-y, z+1/3'
'-x+y, -x, z+2/3'
'y, x, -z'
'x-y, -y, -z+2/3'
'-x, -x+y, -z+1/3'

loop_
_atom_site_label
_atom_site_type_symbol
_atom_site_fract_x
_atom_site_fract_y
_atom_site_fract_z
_atom_site_U_iso_or_equiv
_atom_site_adp_type
_atom_site_occupancy
_atom_site_symmetry_multiplicity
_atom_site_calc_flag
_atom_site_refinement_flags
_atom_site_disorder_assembly
_atom_site_disorder_group
S1 S 0.70425(4) 0.70425(4) 0.0000 0.02523(8) Uani 1 2 d S . .
N1 N 0.40804(12) 0.28769(12) 0.02394(2) 0.01666(14) Uani 1 1 d . . .
C1 C 0.46488(16) 0.46488(16) 0.0000 0.0167(2) Uani 1 2 d S . .
C2 C 0.19757(14) 0.12438(15) 0.01469(3) 0.01912(16) Uani 1 1 d . . .
H2 H 0.128(2) -0.005(2) 0.0263(4) 0.027(3) Uiso 1 1 d . . .
C3 C 0.53953(14) 0.27183(14) 0.05676(2) 0.01692(15) Uani 1 1 d . . .
C4 C 0.57208(16) 0.43947(14) 0.08869(3) 0.01997(16) Uani 1 1 d . . .
H4A H 0.648(2) 0.589(2) 0.0781(4) 0.033(3) Uiso 1 1 d . . .
H4B H 0.434(2) 0.414(2) 0.0971(4) 0.028(3) Uiso 1 1 d . . .
C5 C 0.70573(18) 0.42435(17) 0.12263(3) 0.02307(18) Uani 1 1 d . . .
H5 H 0.729(2) 0.536(2) 0.1424(4) 0.020(3) Uiso 1 1 d . . .
C6 C 0.58159(19) 0.19512(18) 0.14070(3) 0.0284(2) Uani 1 1 d . . .
H6A H 0.663(2) 0.175(2) 0.1630(4) 0.035(4) Uiso 1 1 d . . .
H6B H 0.439(3) 0.175(2) 0.1508(4) 0.036(4) Uiso 1 1 d . . .
C7 C 0.5492(2) 0.02630(17) 0.10926(3) 0.0288(2) Uani 1 1 d . . .
H7 H 0.466(2) -0.119(2) 0.1205(4) 0.034(3) Uiso 1 1 d . . .
C8 C 0.7718(2) 0.0681(2) 0.09460(3) 0.0325(2) Uani 1 1 d . . .
H8A H 0.749(3) -0.043(3) 0.0743(5) 0.053(5) Uiso 1 1 d . . .
H8B H 0.852(3) 0.047(2) 0.1160(5) 0.044(4) Uiso 1 1 d . . .
C9 C 0.89426(17) 0.29683(19) 0.07628(3) 0.02634(18) Uani 1 1 d . . .
H9 H 1.049(2) 0.326(2) 0.0662(4) 0.031(3) Uiso 1 1 d . . .
C10 C 0.92804(17) 0.46826(18) 0.10698(3) 0.02506(19) Uani 1 1 d . . .
H10A H 1.016(3) 0.462(3) 0.1281(5) 0.048(4) Uiso 1 1 d . . .
H10B H 0.999(3) 0.608(3) 0.0955(4) 0.041(4) Uiso 1 1 d . . .
C11 C 0.41555(16) 0.04238(15) 0.07506(3) 0.02390(19) Uani 1 1 d . . .
H11A H 0.268(2) 0.012(2) 0.0849(4) 0.025(3) Uiso 1 1 d . . .
H11B H 0.396(2) -0.067(2) 0.0553(4) 0.031(3) Uiso 1 1 d . . .
C12 C 0.76045(16) 0.30771(17) 0.04172(3) 0.02154(17) Uani 1 1 d . . .
H12A H 0.729(2) 0.194(2) 0.0231(4) 0.031(3) Uiso 1 1 d . . .
H12B H 0.841(2) 0.450(2) 0.0284(4) 0.028(3) Uiso 1 1 d . . .

loop_
_atom_site_aniso_label
_atom_site_aniso_U_11
_atom_site_aniso_U_22
_atom_site_aniso_U_33
_atom_site_aniso_U_23
_atom_site_aniso_U_13
_atom_site_aniso_U_12
S1 0.01696(9) 0.01696(9) 0.02764(15) 0.00637(7) -0.00637(7) -0.00210(12)
N1 0.0146(3) 0.0129(3) 0.0178(3) 0.0003(2) 0.0002(2) 0.0033(3)
C1 0.0138(4) 0.0138(4) 0.0170(5) 0.0005(2) -0.0005(2) 0.0027(4)
C2 0.0143(4) 0.0131(4) 0.0221(4) -0.0008(3) 0.0015(3) 0.0010(3)
C3 0.0185(4) 0.0142(3) 0.0156(3) 0.0001(3) 0.0005(3) 0.0063(3)
C4 0.0224(4) 0.0173(4) 0.0188(3) -0.0023(3) 0.0013(3) 0.0089(3)
C5 0.0279(5) 0.0209(4) 0.0170(4) -0.0032(3) -0.0018(3) 0.0097(4)
C6 0.0350(5) 0.0259(5) 0.0173(4) 0.0020(4) -0.0002(4) 0.0101(4)
C7 0.0402(6) 0.0177(4) 0.0230(4) 0.0024(3) -0.0059(4) 0.0104(4)
C8 0.0482(7) 0.0302(5) 0.0286(5) -0.0036(4) -0.0096(5) 0.0268(5)
C9 0.0281(4) 0.0349(5) 0.0231(4) -0.0017(4) -0.0033(3) 0.0210(4)
C10 0.0235(5) 0.0255(5) 0.0224(4) -0.0012(4) -0.0049(3) 0.0094(4)
C11 0.0292(5) 0.0145(4) 0.0206(4) 0.0017(3) -0.0020(3) 0.0054(4)
C12 0.0226(4) 0.0264(4) 0.0183(4) -0.0011(3) 0.0001(3) 0.0142(4)

loop_
_geom_bond_atom_site_label_1
_geom_bond_atom_site_label_2
_geom_bond_distance
_geom_bond_site_symmetry_2
_geom_bond_publ_flag
S1 C1 1.6860(12) . ?
N1 C1 1.3716(10) . ?
N1 C2 1.3837(11) . ?
N1 C3 1.4897(11) . ?
C1 N1 1.3716(10) 4 ?
C2 C2 1.3401(18) 4 ?
C3 C11 1.5332(12) . ?
C3 C12 1.5341(13) . ?
C3 C4 1.5346(12) . ?
C4 C5 1.5265(14) . ?
C5 C6 1.5289(14) . ?
C5 C10 1.5317(16) . ?
C6 C7 1.5291(15) . ?
C7 C8 1.5272(18) . ?
C7 C11 1.5358(14) . ?
C8 C9 1.5291(17) . ?
C9 C10 1.5224(15) . ?
C9 C12 1.5323(13) . ?
